data_2242086
loop_
_publ_author_name
'Tatikonda, Rajendhraprasad'
'Haukka, Matti'

_publ_section_title
;
 Ruthenium(II) carbonyl compounds with the
 4'-chloro-2,2':6',2''-terpyridine ligand
;
_journal_coeditor_code WM5367
_journal_issue 4
_journal_name_full 'Acta Crystallographica Section E'
_journal_page_first 556
_journal_page_last 559
_journal_paper_doi 10.1107/S2056989017003917
_journal_volume 73
_journal_year 2017
_chemical_formula_iupac '[Ru Cl2 (C15 H10 Cl N3 (C O)2]'
_chemical_formula_moiety 'C17 H10 Cl3 N3 O2 Ru'
_chemical_formula_sum 'C17 H10 Cl3 N3 O2 Ru'
_chemical_formula_weight 495.70
_chemical_name_systematic
<i>cis</i>-Dicarbonyl-<i>trans</i>-dichlorido(4'-chloro-2,2':6',2''-terpyridine-\k^2^<i>N</i>^1^,<i>N</i>^1'^)ruthenium(II)
_space_group_crystal_system triclinic
_space_group_IT_number 2
_space_group_name_Hall '-P 1'
_space_group_name_H-M_alt 'P -1'
_symmetry_space_group_name_Hall '-P 1'
_symmetry_space_group_name_H-M 'P -1'
_atom_sites_solution_hydrogens geom
_audit_creation_method SHELXL-2014/7
_cell_angle_alpha 101.287(3)
_cell_angle_beta 91.835(3)
_cell_angle_gamma 98.144(3)
_cell_formula_units_Z 2
_cell_length_a 7.3019(3)
_cell_length_b 8.5080(3)
_cell_length_c 14.7702(6)
_cell_measurement_reflns_used 5231
_cell_measurement_temperature 123(2)
_cell_measurement_theta_max 76.1540
_cell_measurement_theta_min 5.3530
_cell_volume 889.08(6)
_computing_cell_refinement
;
CrysAlisPro (Agilent, 2013)
;
_computing_data_collection
;
CrysAlisPro (Agilent, 2013)
;
_computing_data_reduction
;
CrysAlisPro (Agilent, 2013)
;
_computing_molecular_graphics
;
<i>UCSF Chimera</i> (Pettersen et al., 2004)
;
_computing_publication_material
;
SHELXL2014 (Sheldrick, 2015)
;
_computing_structure_refinement
;
SHELXL2014 (Sheldrick, 2015)
;
_computing_structure_solution
;
SUPERFLIP (Palatinus & Chapuis, 2007)
;
_diffrn_ambient_temperature 123(2)
_diffrn_detector_area_resol_mean 10.3953
_diffrn_measured_fraction_theta_full 0.998
_diffrn_measured_fraction_theta_max 0.984
_diffrn_measurement_device '\k-geometry diffractometer'
_diffrn_measurement_device_type 'Agilent SuperNova, Dual, Cu at zero, Atlas'
_diffrn_measurement_method '\f scans and \w scans with \k offset'
_diffrn_radiation_monochromator mirror
_diffrn_radiation_type MoK\a
_diffrn_radiation_wavelength 0.71073
_diffrn_reflns_av_R_equivalents 0.0364
_diffrn_reflns_limit_h_max 9
_diffrn_reflns_limit_h_min -8
_diffrn_reflns_limit_k_max 10
_diffrn_reflns_limit_k_min -7
_diffrn_reflns_limit_l_max 18
_diffrn_reflns_limit_l_min -18
_diffrn_reflns_number 7508
_diffrn_reflns_theta_full 25.242
_diffrn_reflns_theta_max 26.604
_diffrn_reflns_theta_min 1.409
_exptl_absorpt_coefficient_mu 1.350
_exptl_absorpt_correction_T_max 1.00000
_exptl_absorpt_correction_T_min 0.30010
_exptl_absorpt_correction_type multi-scan
_exptl_absorpt_process_details
;
(<i>CrysAlisPro</i>; Agilent, 2013)
;
_exptl_crystal_colour brown
_exptl_crystal_density_diffrn 1.852
_exptl_crystal_description plate
_exptl_crystal_F_000 488
_exptl_crystal_size_max 0.300
_exptl_crystal_size_mid 0.080
_exptl_crystal_size_min 0.050
_refine_diff_density_max 0.740
_refine_diff_density_min -1.430
_refine_ls_extinction_method none
_refine_ls_goodness_of_fit_ref 1.074
_refine_ls_hydrogen_treatment constr
_refine_ls_matrix_type full
_refine_ls_number_parameters 235
_refine_ls_number_reflns 3662
_refine_ls_number_restraints 0
_refine_ls_restrained_S_all 1.074
_refine_ls_R_factor_all 0.0352
_refine_ls_R_factor_gt 0.0329
_refine_ls_shift/su_max 0.001
_refine_ls_shift/su_mean 0.000
_refine_ls_structure_factor_coef Fsqd
_refine_ls_weighting_details 'w=1/[\s^2^(Fo^2^)+(0.0453P)^2^+0.5543P] where P=(Fo^2^+2Fc^2^)/3'
_refine_ls_weighting_scheme calc
_refine_ls_wR_factor_gt 0.0856
_refine_ls_wR_factor_ref 0.0880
_reflns_number_gt 3405
_reflns_number_total 3662
_reflns_threshold_expression 'I > 2\s(I)'
_cod_data_source_file wm5367sup1.cif
_cod_data_source_block II
_cod_original_cell_volume 889.09(6)
_cod_database_code 2242086
_shelx_space_group_comment
;
The symmetry employed for this shelxl refinement is uniquely defined
by the following loop, which should always be used as a source of
symmetry information in preference to the above space-group names.
They are only intended as comments.
;
_shelx_estimated_absorpt_t_min 0.688
_shelx_estimated_absorpt_t_max 0.936

loop_
_space_group_symop_operation_xyz
'x, y, z'
'-x, -y, -z'

loop_
_atom_site_type_symbol
_atom_site_label
_atom_site_fract_x
_atom_site_fract_y
_atom_site_fract_z
_atom_site_U_iso_or_equiv
_atom_site_adp_type
_atom_site_calc_flag
_atom_site_occupancy
Ru Ru1 0.97989(3) 0.30538(2) 0.20165(2) 0.01402(9) Uani d 1
Cl Cl2 1.19336(10) 0.26275(9) 0.31916(5) 0.02134(16) Uani d 1
Cl Cl3 0.53931(11) 0.29015(9) 0.58174(5) 0.02370(16) Uani d 1
Cl Cl1 0.76545(11) 0.37329(9) 0.09657(5) 0.02563(17) Uani d 1
O O1 0.9433(4) -0.0448(3) 0.10113(17) 0.0312(5) Uani d 1
O O2 1.2842(4) 0.3556(3) 0.07324(19) 0.0380(6) Uani d 1
N N2 0.7827(3) 0.2976(3) 0.30696(17) 0.0187(5) Uani d 1
N N1 1.0061(3) 0.5492(3) 0.27105(17) 0.0183(5) Uani d 1
N N3 0.6478(4) -0.1192(3) 0.26366(18) 0.0226(5) Uani d 1
C C2 1.1703(5) 0.3368(4) 0.1217(2) 0.0242(6) Uani d 1
C C13 0.6151(4) 0.0228(4) 0.2446(2) 0.0201(6) Uani d 1
C C12 0.6700(4) 0.1661(4) 0.3213(2) 0.0190(6) Uani d 1
C C10 0.6327(4) 0.2955(4) 0.4765(2) 0.0197(6) Uani d 1
C C16 0.5048(5) -0.2483(4) 0.1144(2) 0.0280(7) Uani d 1
H H16 0.4700 -0.3452 0.0693 0.034 Uiso calc 1
C C9 0.7419(4) 0.4346(4) 0.4621(2) 0.0204(6) Uani d 1
H H9 0.7662 0.5293 0.5096 0.024 Uiso calc 1
C C11 0.5945(4) 0.1598(4) 0.4060(2) 0.0208(6) Uani d 1
H H11 0.5186 0.0646 0.4152 0.025 Uiso calc 1
C C7 0.9276(4) 0.5750(3) 0.3533(2) 0.0190(6) Uani d 1
C C8 0.8142(4) 0.4312(3) 0.3764(2) 0.0176(5) Uani d 1
C C17 0.5949(5) -0.2517(4) 0.1970(2) 0.0271(7) Uani d 1
H H17 0.6211 -0.3531 0.2076 0.032 Uiso calc 1
C C1 0.9506(4) 0.0845(4) 0.1412(2) 0.0226(6) Uani d 1
C C14 0.5230(4) 0.0391(4) 0.1639(2) 0.0236(6) Uani d 1
H H14 0.5002 0.1420 0.1543 0.028 Uiso calc 1
C C6 0.9447(4) 0.7303(4) 0.4081(2) 0.0234(6) Uani d 1
H H6 0.8917 0.7472 0.4665 0.028 Uiso calc 1
C C15 0.4656(5) -0.1013(4) 0.0977(2) 0.0281(7) Uani d 1
H H15 0.4004 -0.0966 0.0418 0.034 Uiso calc 1
C C3 1.0952(4) 0.6760(4) 0.2401(2) 0.0235(6) Uani d 1
H H3 1.1461 0.6571 0.1812 0.028 Uiso calc 1
C C5 1.0398(5) 0.8593(4) 0.3764(2) 0.0261(6) Uani d 1
H H5 1.0533 0.9657 0.4132 0.031 Uiso calc 1
C C4 1.1151(4) 0.8330(4) 0.2910(2) 0.0248(6) Uani d 1
H H4 1.1790 0.9206 0.2678 0.030 Uiso calc 1

loop_
_atom_site_aniso_label
_atom_site_aniso_U_11
_atom_site_aniso_U_22
_atom_site_aniso_U_33
_atom_site_aniso_U_12
_atom_site_aniso_U_13
_atom_site_aniso_U_23
Ru1 0.01375(13) 0.01423(13) 0.01338(13) 0.00090(9) 0.00123(8) 0.00191(9)
Cl2 0.0197(3) 0.0204(3) 0.0232(3) 0.0047(3) -0.0033(3) 0.0023(3)
Cl3 0.0266(4) 0.0286(4) 0.0179(3) 0.0064(3) 0.0063(3) 0.0069(3)
Cl1 0.0278(4) 0.0256(4) 0.0223(4) 0.0028(3) -0.0067(3) 0.0043(3)
O1 0.0374(14) 0.0215(11) 0.0310(13) 0.0025(10) 0.0078(10) -0.0031(10)
O2 0.0325(14) 0.0397(14) 0.0417(15) 0.0039(11) 0.0167(12) 0.0068(12)
N2 0.0167(11) 0.0194(12) 0.0205(12) 0.0036(9) 0.0012(9) 0.0043(9)
N1 0.0172(12) 0.0179(11) 0.0194(12) 0.0015(9) -0.0012(9) 0.0042(9)
N3 0.0228(13) 0.0226(12) 0.0224(13) 0.0033(10) 0.0023(10) 0.0044(10)
C2 0.0289(16) 0.0192(14) 0.0238(15) 0.0035(12) 0.0008(12) 0.0030(12)
C13 0.0175(13) 0.0229(14) 0.0191(14) -0.0009(11) 0.0027(11) 0.0044(11)
C12 0.0177(13) 0.0197(13) 0.0191(14) 0.0010(11) -0.0004(11) 0.0043(11)
C10 0.0205(14) 0.0256(14) 0.0141(13) 0.0069(11) 0.0014(10) 0.0043(11)
C16 0.0315(17) 0.0237(15) 0.0224(15) -0.0075(13) 0.0072(13) -0.0033(12)
C9 0.0210(14) 0.0209(14) 0.0193(14) 0.0059(11) -0.0018(11) 0.0028(11)
C11 0.0188(14) 0.0207(14) 0.0225(14) 0.0012(11) -0.0001(11) 0.0050(11)
C7 0.0164(13) 0.0193(13) 0.0209(14) 0.0026(11) -0.0003(11) 0.0033(11)
C8 0.0159(13) 0.0180(13) 0.0172(13) 0.0027(10) -0.0032(10) 0.0004(10)
C17 0.0279(16) 0.0234(15) 0.0296(17) 0.0032(13) 0.0070(13) 0.0043(13)
C1 0.0208(14) 0.0271(16) 0.0208(14) 0.0037(12) 0.0052(11) 0.0069(12)
C14 0.0248(15) 0.0238(14) 0.0207(15) -0.0008(12) -0.0013(12) 0.0049(12)
C6 0.0237(15) 0.0224(15) 0.0227(15) 0.0030(12) 0.0006(12) 0.0017(12)
C15 0.0309(17) 0.0303(16) 0.0195(15) -0.0057(14) -0.0022(12) 0.0040(12)
C3 0.0204(14) 0.0259(15) 0.0246(15) 0.0018(12) 0.0004(12) 0.0074(12)
C5 0.0246(15) 0.0210(15) 0.0305(17) 0.0022(12) -0.0014(13) 0.0014(12)
C4 0.0211(14) 0.0201(14) 0.0329(17) -0.0008(12) -0.0015(12) 0.0078(12)

loop_
_atom_type_symbol
_atom_type_description
_atom_type_scat_dispersion_real
_atom_type_scat_dispersion_imag
_atom_type_scat_source
C C 0.0033 0.0016 'International Tables Vol C Tables 4.2.6.8 and 6.1.1.4'
H H 0.0000 0.0000 'International Tables Vol C Tables 4.2.6.8 and 6.1.1.4'
Cl Cl 0.1484 0.1585 'International Tables Vol C Tables 4.2.6.8 and 6.1.1.4'
N N 0.0061 0.0033 'International Tables Vol C Tables 4.2.6.8 and 6.1.1.4'
O O 0.0106 0.0060 'International Tables Vol C Tables 4.2.6.8 and 6.1.1.4'
Ru Ru -1.2594 0.8363 'International Tables Vol C Tables 4.2.6.8 and 6.1.1.4'

loop_
_geom_angle_atom_site_label_1
_geom_angle_atom_site_label_2
_geom_angle_atom_site_label_3
_geom_angle
C2 Ru1 C1 85.52(13)
C2 Ru1 N1 96.08(11)
C1 Ru1 N1 178.40(10)
C2 Ru1 N2 171.98(12)
C1 Ru1 N2 101.47(11)
N1 Ru1 N2 76.94(10)
C2 Ru1 Cl1 90.26(10)
C1 Ru1 Cl1 93.67(10)
N1 Ru1 Cl1 86.24(7)
N2 Ru1 Cl1 93.17(7)
C2 Ru1 Cl2 92.02(10)
C1 Ru1 Cl2 92.10(10)
N1 Ru1 Cl2 87.93(7)
N2 Ru1 Cl2 83.87(7)
Cl1 Ru1 Cl2 173.94(3)
C12 N2 C8 118.4(3)
C12 N2 Ru1 126.9(2)
C8 N2 Ru1 112.57(19)
C3 N1 C7 119.5(3)
C3 N1 Ru1 125.0(2)
C7 N1 Ru1 115.54(19)
C13 N3 C17 116.5(3)
O2 C2 Ru1 179.6(3)
N3 C13 C14 124.5(3)
N3 C13 C12 114.9(3)
C14 C13 C12 120.4(3)
N2 C12 C11 122.1(3)
N2 C12 C13 120.7(3)
C11 C12 C13 117.1(3)
C11 C10 C9 120.4(3)
C11 C10 Cl3 119.0(2)
C9 C10 Cl3 120.6(2)
C17 C16 C15 119.1(3)
C17 C16 H16 120.5
C15 C16 H16 120.5
C8 C9 C10 117.9(3)
C8 C9 H9 121.0
C10 C9 H9 121.0
C10 C11 C12 118.4(3)
C10 C11 H11 120.8
C12 C11 H11 120.8
N1 C7 C6 120.8(3)
N1 C7 C8 115.5(3)
C6 C7 C8 123.5(3)
N2 C8 C9 122.6(3)
N2 C8 C7 115.3(3)
C9 C8 C7 122.0(3)
N3 C17 C16 123.4(3)
N3 C17 H17 118.3
C16 C17 H17 118.3
O1 C1 Ru1 175.0(3)
C15 C14 C13 117.3(3)
C15 C14 H14 121.3
C13 C14 H14 121.3
C5 C6 C7 119.1(3)
C5 C6 H6 120.4
C7 C6 H6 120.4
C16 C15 C14 119.1(3)
C16 C15 H15 120.5
C14 C15 H15 120.5
N1 C3 C4 122.3(3)
N1 C3 H3 118.9
C4 C3 H3 118.9
C4 C5 C6 119.8(3)
C4 C5 H5 120.1
C6 C5 H5 120.1
C5 C4 C3 118.4(3)
C5 C4 H4 120.8
C3 C4 H4 120.8

loop_
_geom_bond_atom_site_label_1
_geom_bond_atom_site_label_2
_geom_bond_distance
_geom_bond_publ_flag
Ru1 C2 1.877(3) yes
Ru1 C1 1.895(3) yes
Ru1 N1 2.105(2) yes
Ru1 N2 2.157(2) yes
Ru1 Cl1 2.3762(8) yes
Ru1 Cl2 2.4098(7) yes
Cl3 C10 1.723(3) ?
O1 C1 1.135(4) ?
O2 C2 1.129(4) ?
N2 C12 1.348(4) ?
N2 C8 1.361(4) ?
N1 C3 1.345(4) ?
N1 C7 1.352(4) ?
N3 C13 1.344(4) ?
N3 C17 1.344(4) ?
C13 C14 1.391(4) ?
C13 C12 1.490(4) ?
C12 C11 1.391(4) ?
C10 C11 1.384(4) ?
C10 C9 1.387(4) ?
C16 C17 1.376(5) ?
C16 C15 1.387(5) ?
C16 H16 0.9500 ?
C9 C8 1.383(4) ?
C9 H9 0.9500 ?
C11 H11 0.9500 ?
C7 C6 1.395(4) ?
C7 C8 1.481(4) ?
C17 H17 0.9500 ?
C14 C15 1.390(4) ?
C14 H14 0.9500 ?
C6 C5 1.384(4) ?
C6 H6 0.9500 ?
C15 H15 0.9500 ?
C3 C4 1.384(4) ?
C3 H3 0.9500 ?
C5 C4 1.383(5) ?
C5 H5 0.9500 ?
C4 H4 0.9500 ?

loop_
_geom_hbond_atom_site_label_D
_geom_hbond_atom_site_label_H
_geom_hbond_atom_site_label_A
_geom_hbond_site_symmetry_A
_geom_hbond_distance_DH
_geom_hbond_distance_HA
_geom_hbond_distance_DA
_geom_hbond_angle_DHA
_geom_hbond_publ_flag
C9 H9 Cl2 2_766 0.95 2.77 3.687(3) 162.6 yes
